data_1561944
loop_
_publ_author_name
'Liu, Dongming'
'Song, Bo'
'Wang, Jia'
'Li, Baoxi'
'Wang, Bingnan'
'Li, Mingzhao'
'Qin, Anjun'
'Tang, Ben Zhong'

_publ_section_title
;
 CO2-Involved and Isocyanide-Based Three-Component Polymerization toward
 Functional Heterocyclic Polymers with Self-Assembly and Sensing
 Properties
;
_journal_name_full Macromolecules
_journal_paper_doi 10.1021/acs.macromol.1c00312
_journal_year 2021
_chemical_formula_moiety '2(C38 H36 N4 O4), 3(C4 H8 O)'
_chemical_formula_sum 'C88 H96 N8 O11'
_chemical_formula_weight 1441.72
_space_group_crystal_system monoclinic
_space_group_IT_number 14
_space_group_name_Hall '-P 2yn'
_space_group_name_H-M_alt 'P 1 21/n 1'
_atom_sites_solution_hydrogens geom
_atom_sites_solution_primary dual
_audit_creation_date 2020-07-03
_audit_creation_method
;
Olex2 1.2
(compiled 2018.05.29 svn.r3508 for OlexSys, GUI svn.r5506)
;
_cell_angle_alpha 90
_cell_angle_beta 100.6420(10)
_cell_angle_gamma 90
_cell_formula_units_Z 2
_cell_length_a 24.1177(8)
_cell_length_b 5.9556(2)
_cell_length_c 29.0641(9)
_cell_measurement_reflns_used 9176
_cell_measurement_temperature 170(2)
_cell_measurement_theta_max 27.10
_cell_measurement_theta_min 2.80
_cell_volume 4102.8(2)
_computing_cell_refinement 'SAINT V8.38A (?, 2016)'
_computing_data_reduction 'SAINT V8.38A (?, 2016)'
_computing_molecular_graphics 'Olex2 (Dolomanov et al., 2009)'
_computing_publication_material 'Olex2 (Dolomanov et al., 2009)'
_computing_structure_refinement 'ShelXL (Sheldrick, 2015)'
_computing_structure_solution 'ShelXT (Sheldrick, 2015)'
_diffrn_ambient_temperature 170.0
_diffrn_measured_fraction_theta_full 0.998
_diffrn_measured_fraction_theta_max 0.992
_diffrn_measurement_device_type 'zju Bruker D8 Venture Ims3.0'
_diffrn_measurement_method '\f and \w scans'
_diffrn_radiation_type MoK\a
_diffrn_radiation_wavelength 0.71073
_diffrn_reflns_av_R_equivalents 0.0507
_diffrn_reflns_av_unetI/netI 0.0399
_diffrn_reflns_Laue_measured_fraction_full 0.998
_diffrn_reflns_Laue_measured_fraction_max 0.992
_diffrn_reflns_limit_h_max 30
_diffrn_reflns_limit_h_min -30
_diffrn_reflns_limit_k_max 7
_diffrn_reflns_limit_k_min -7
_diffrn_reflns_limit_l_max 35
_diffrn_reflns_limit_l_min -37
_diffrn_reflns_number 43035
_diffrn_reflns_point_group_measured_fraction_full 0.998
_diffrn_reflns_point_group_measured_fraction_max 0.992
_diffrn_reflns_theta_full 25.242
_diffrn_reflns_theta_max 27.244
_diffrn_reflns_theta_min 2.427
_diffrn_standards_number 0
_exptl_absorpt_coefficient_mu 0.077
_exptl_absorpt_correction_T_max 0.7455
_exptl_absorpt_correction_T_min 0.6969
_exptl_absorpt_correction_type multi-scan
_exptl_absorpt_process_details
;
SADABS-2016/2 (Bruker,2016/2) was used for absorption correction.
wR2(int) was 0.1624 before and 0.0588 after correction.
The Ratio of minimum to maximum transmission is 0.9348.
The \l/2 correction factor is Not present.
;
_exptl_crystal_colour colourless
_exptl_crystal_colour_primary colourless
_exptl_crystal_density_diffrn 1.167
_exptl_crystal_description needle
_exptl_crystal_F_000 1536
_exptl_crystal_size_max 0.37
_exptl_crystal_size_mid 0.07
_exptl_crystal_size_min 0.06
_refine_diff_density_max 0.637
_refine_diff_density_min -0.404
_refine_diff_density_rms 0.075
_refine_ls_extinction_method none
_refine_ls_goodness_of_fit_ref 1.030
_refine_ls_hydrogen_treatment constr
_refine_ls_matrix_type full
_refine_ls_number_parameters 561
_refine_ls_number_reflns 9126
_refine_ls_number_restraints 146
_refine_ls_restrained_S_all 1.137
_refine_ls_R_factor_all 0.0983
_refine_ls_R_factor_gt 0.0742
_refine_ls_shift/su_max 0.001
_refine_ls_shift/su_mean 0.000
_refine_ls_structure_factor_coef Fsqd
_refine_ls_weighting_details 'w=1/[\s^2^(Fo^2^)+(0.1321P)^2^+2.3576P] where P=(Fo^2^+2Fc^2^)/3'
_refine_ls_weighting_scheme calc
_refine_ls_wR_factor_gt 0.2096
_refine_ls_wR_factor_ref 0.2314
_reflns_Friedel_coverage 0.000
_reflns_number_gt 6651
_reflns_number_total 9126
_reflns_threshold_expression 'I > 2\s(I)'
_cod_data_source_file ma1c00312_si_002.cif
_cod_data_source_block 191204_ldm352_0m
_cod_database_code 1561944
_shelx_shelxl_version_number 2018/3
_shelx_space_group_comment
;
The symmetry employed for this shelxl refinement is uniquely defined
by the following loop, which should always be used as a source of
symmetry information in preference to the above space-group names.
They are only intended as comments.
;
_shelx_estimated_absorpt_t_max 0.995
_shelx_estimated_absorpt_t_min 0.972
_olex2_refinement_description
;
1. Fixed Uiso
 At 1.2 times of:
  All C(H) groups, All C(H,H) groups, All C(H,H,H,H) groups, All N(H) groups
 At 1.5 times of:
  All C(H,H,H) groups
2. Restrained distances
 O5-C39 \\sim C40A-C39 \\sim C40-C39 \\sim C41A-C40A \\sim C41-C40 \\sim
C42-C41 \\sim C42-C41A \\sim O5-C42
 with sigma of 0.02
 C19-C20 \\sim C19-C20A
 with sigma of 0.02
 C19-C21 \\sim C19-C21A
 with sigma of 0.02
 C19-C22 \\sim C19-C22A
 with sigma of 0.02
3. Rigid bond restraints
 C25, C26
 with sigma for 1-2 distances of 0.001 and sigma for 1-3 distances of 0.001
 C19, C20, C21, C22, C20A, C21A, C22A
 with sigma for 1-2 distances of 0.01 and sigma for 1-3 distances of 0.02
4. Uiso/Uaniso restraints and constraints
C39 \\sim C40 \\sim C41 \\sim C40A \\sim C41A: within 1.7A with sigma of 0.01
and sigma for terminal atoms of 0.02
C19 \\sim C20 \\sim C21 \\sim C22 \\sim C20A \\sim C21A \\sim C22A: within 1.7A
with sigma of 0.01 and sigma for terminal atoms of 0.02
5. Others
 Sof(H39C)=Sof(H39D)=Sof(H42C)=Sof(H42D)=Sof(C40A)=Sof(H40D)=Sof(H40C)=
 Sof(C41A)=Sof(H41D)=Sof(H41C)=1-FVAR(1)
 Sof(H39A)=Sof(H39B)=Sof(H42A)=Sof(H42B)=Sof(C40)=Sof(H40A)=Sof(H40B)=Sof(C41)=
 Sof(H41A)=Sof(H41B)=FVAR(1)
 Sof(C20A)=Sof(H20F)=Sof(H20D)=Sof(H20E)=Sof(C21A)=Sof(H21D)=Sof(H21E)=
 Sof(H21F)=Sof(C22A)=Sof(H22D)=Sof(H22E)=Sof(H22F)=1-FVAR(2)
 Sof(C20)=Sof(H20A)=Sof(H20C)=Sof(H20B)=Sof(C21)=Sof(H21A)=Sof(H21B)=Sof(H21C)=
 Sof(C22)=Sof(H22A)=Sof(H22B)=Sof(H22C)=FVAR(2)
 Fixed Sof: O6(0.5) C43(0.5) H43A(0.5) H43B(0.5) C44(0.5) H44A(0.5) H44B(0.5)
 C45(0.5) H45A(0.5) H45B(0.5) C46(0.5) H46A(0.5) H46B(0.5)
6.a Secondary CH2 refined with riding coordinates:
 C39(H39A,H39B), C39(H39C,H39D), C42(H42A,H42B), C42(H42C,H42D), C40(H40A,
 H40B), C41(H41A,H41B), C40A(H40D,H40C), C41A(H41D,H41C), C43(H43A,H43B),
 C44(H44A,H44B), C45(H45A,H45B), C46(H46A,H46B)
6.b Aromatic/amide H refined with riding coordinates:
 N1(H1), N4(H4), C5(H5), C6(H6), C8(H8), C12(H12), C13(H13), C16(H16),
 C24(H24), C25(H25), C26(H26), C27(H27), C28(H28), C30(H30), C31(H31), C32(H32),
  C33(H33), C34(H34)
6.c Idealised Me refined as rotating group:
 C36(H36A,H36B,H36C), C37(H37A,H37B,H37C), C38(H38A,H38B,H38C), C20(H20A,H20C,
 H20B), C21(H21A,H21B,H21C), C22(H22A,H22B,H22C), C20A(H20F,H20D,H20E),
 C21A(H21D,H21E,H21F), C22A(H22D,H22E,H22F)
;
_olex2_submission_special_instructions 'No special instructions were received'

loop_
_space_group_symop_operation_xyz
'x, y, z'
'-x+1/2, y+1/2, -z+1/2'
'-x, -y, -z'
'x-1/2, -y-1/2, z-1/2'

loop_
_atom_site_label
_atom_site_type_symbol
_atom_site_fract_x
_atom_site_fract_y
_atom_site_fract_z
_atom_site_U_iso_or_equiv
_atom_site_adp_type
_atom_site_occupancy
_atom_site_site_symmetry_order
_atom_site_calc_flag
_atom_site_refinement_flags_posn
_atom_site_refinement_flags_adp
_atom_site_refinement_flags_occupancy
_atom_site_disorder_assembly
_atom_site_disorder_group
O1 O -0.02765(11) 0.4336(6) 0.66413(12) 0.1042(11) Uani 1 1 d . . . . .
O2 O 0.07878(8) 0.2746(4) 0.55589(8) 0.0599(6) Uani 1 1 d . . . . .
O3 O 0.49785(7) 0.7298(3) 0.60060(7) 0.0411(4) Uani 1 1 d . . . . .
O4 O 0.55812(6) 1.3156(3) 0.52582(6) 0.0384(4) Uani 1 1 d . . . . .
N1 N 0.04734(9) 0.6468(5) 0.66069(9) 0.0528(6) Uani 1 1 d . . . . .
H1 H 0.043157 0.711480 0.687062 0.063 Uiso 1 1 calc R . . . .
N2 N 0.01423(9) 0.3979(4) 0.59934(10) 0.0532(6) Uani 1 1 d . . . . .
N3 N 0.53354(7) 1.0652(3) 0.57951(6) 0.0269(4) Uani 1 1 d . . . . .
N4 N 0.46834(7) 1.3150(3) 0.53668(6) 0.0306(4) Uani 1 1 d . . . . .
H4 H 0.461082 1.429516 0.517379 0.037 Uiso 1 1 calc R . . . .
C1 C 0.00931(11) 0.4885(6) 0.64252(13) 0.0607(8) Uani 1 1 d . . . . .
C2 C 0.06617(10) 0.4064(5) 0.58385(10) 0.0453(6) Uani 1 1 d . . . . .
C3 C 0.10404(9) 0.5933(4) 0.60325(8) 0.0367(5) Uani 1 1 d . . . . .
C4 C 0.09226(9) 0.7138(5) 0.64065(8) 0.0382(5) Uani 1 1 d . . . . .
C5 C 0.12547(10) 0.8976(5) 0.65784(9) 0.0413(6) Uani 1 1 d . . . . .
H5 H 0.116367 0.984611 0.682820 0.050 Uiso 1 1 calc R . . . .
C6 C 0.17141(9) 0.9521(4) 0.63844(8) 0.0361(5) Uani 1 1 d . . . . .
H6 H 0.194000 1.077326 0.650272 0.043 Uiso 1 1 calc R . . . .
C7 C 0.18572(8) 0.8268(4) 0.60153(7) 0.0297(4) Uani 1 1 d . . . . .
C8 C 0.15074(9) 0.6492(4) 0.58365(8) 0.0337(5) Uani 1 1 d . . . . .
H8 H 0.158794 0.565356 0.557862 0.040 Uiso 1 1 calc R . . . .
C9 C 0.23654(8) 0.8860(4) 0.58151(8) 0.0296(4) Uani 1 1 d . . . . .
C10 C 0.28770(9) 0.9246(4) 0.60836(8) 0.0303(5) Uani 1 1 d . . . . .
C11 C 0.33517(8) 1.0234(4) 0.58862(7) 0.0292(4) Uani 1 1 d . . . . .
C12 C 0.32799(9) 1.2295(4) 0.56463(8) 0.0330(5) Uani 1 1 d . . . . .
H12 H 0.292166 1.300877 0.559979 0.040 Uiso 1 1 calc R . . . .
C13 C 0.37159(9) 1.3307(4) 0.54768(8) 0.0327(5) Uani 1 1 d . . . . .
H13 H 0.365849 1.469237 0.531272 0.039 Uiso 1 1 calc R . . . .
C14 C 0.42423(8) 1.2263(4) 0.55503(7) 0.0269(4) Uani 1 1 d . . . . .
C15 C 0.43298(8) 1.0248(3) 0.57943(7) 0.0263(4) Uani 1 1 d . . . . .
C16 C 0.38831(8) 0.9237(4) 0.59613(7) 0.0283(4) Uani 1 1 d . . . . .
H16 H 0.394236 0.785852 0.612743 0.034 Uiso 1 1 calc R . . . .
C17 C 0.48943(9) 0.9214(4) 0.58730(7) 0.0290(4) Uani 1 1 d . . . . .
C18 C 0.52190(8) 1.2379(4) 0.54634(8) 0.0290(4) Uani 1 1 d . . . . .
C19 C -0.03500(11) 0.2590(5) 0.57315(15) 0.0675(9) Uani 1 1 d D U . . .
C23 C 0.22758(8) 0.9099(4) 0.52951(8) 0.0303(5) Uani 1 1 d . . . . .
C24 C 0.19166(10) 1.0737(4) 0.50643(9) 0.0404(5) Uani 1 1 d . . . . .
H24 H 0.169435 1.162106 0.523317 0.049 Uiso 1 1 calc R . . . .
C25 C 0.18829(11) 1.1078(5) 0.45869(10) 0.0523(6) Uani 1 1 d . U . . .
H25 H 0.165362 1.225529 0.443466 0.063 Uiso 1 1 calc R . . . .
C26 C 0.21789(11) 0.9728(6) 0.43317(9) 0.0543(7) Uani 1 1 d . U . . .
H26 H 0.215456 0.997157 0.400560 0.065 Uiso 1 1 calc R . . . .
C27 C 0.25069(11) 0.8038(6) 0.45520(10) 0.0526(7) Uani 1 1 d . . . . .
H27 H 0.269896 0.706125 0.437579 0.063 Uiso 1 1 calc R . . . .
C28 C 0.25619(10) 0.7736(5) 0.50313(9) 0.0409(6) Uani 1 1 d . . . . .
H28 H 0.279945 0.657606 0.518109 0.049 Uiso 1 1 calc R . . . .
C29 C 0.30049(8) 0.8892(4) 0.66010(8) 0.0319(5) Uani 1 1 d . . . . .
C30 C 0.32681(10) 1.0594(4) 0.68880(8) 0.0381(5) Uani 1 1 d . . . . .
H30 H 0.337653 1.193400 0.675087 0.046 Uiso 1 1 calc R . . . .
C31 C 0.33752(11) 1.0371(5) 0.73715(9) 0.0464(6) Uani 1 1 d . . . . .
H31 H 0.354597 1.156642 0.756319 0.056 Uiso 1 1 calc R . . . .
C32 C 0.32333(11) 0.8412(5) 0.75727(9) 0.0478(6) Uani 1 1 d . . . . .
H32 H 0.330575 0.825812 0.790372 0.057 Uiso 1 1 calc R . . . .
C33 C 0.29864(11) 0.6672(5) 0.72953(9) 0.0463(6) Uani 1 1 d . . . . .
H33 H 0.289494 0.531271 0.743521 0.056 Uiso 1 1 calc R . . . .
C34 C 0.28712(10) 0.6905(4) 0.68108(9) 0.0394(5) Uani 1 1 d . . . . .
H34 H 0.270018 0.570306 0.662124 0.047 Uiso 1 1 calc R . . . .
C35 C 0.59492(8) 1.0138(4) 0.60082(8) 0.0298(4) Uani 1 1 d . . . . .
C36 C 0.62130(10) 0.8720(4) 0.56691(9) 0.0383(5) Uani 1 1 d . . . . .
H36A H 0.598921 0.735341 0.559047 0.058 Uiso 1 1 calc GR . . . .
H36B H 0.659898 0.831163 0.581555 0.058 Uiso 1 1 calc GR . . . .
H36C H 0.622060 0.958271 0.538324 0.058 Uiso 1 1 calc GR . . . .
C37 C 0.62692(10) 1.2349(4) 0.61227(9) 0.0394(5) Uani 1 1 d . . . . .
H37A H 0.630683 1.311002 0.583116 0.059 Uiso 1 1 calc GR . . . .
H37B H 0.664482 1.203688 0.630586 0.059 Uiso 1 1 calc GR . . . .
H37C H 0.606067 1.331384 0.630446 0.059 Uiso 1 1 calc GR . . . .
C38 C 0.59839(10) 0.8914(4) 0.64779(8) 0.0403(6) Uani 1 1 d . . . . .
H38A H 0.575645 0.971881 0.667129 0.060 Uiso 1 1 calc GR . . . .
H38B H 0.637754 0.886197 0.664080 0.060 Uiso 1 1 calc GR . . . .
H38C H 0.583986 0.738092 0.642129 0.060 Uiso 1 1 calc GR . . . .
C20 C -0.0383(10) 0.057(3) 0.6035(8) 0.104(6) Uani 0.385(14) 1 d D U P A 1
H20A H -0.000227 -0.002306 0.614495 0.156 Uiso 0.385(14) 1 calc GR . P A 1
H20C H -0.061673 -0.058384 0.585367 0.156 Uiso 0.385(14) 1 calc GR . P A 1
H20B H -0.054992 0.100420 0.630473 0.156 Uiso 0.385(14) 1 calc GR . P A 1
C21 C -0.0881(4) 0.3970(19) 0.5608(4) 0.052(2) Uani 0.385(14) 1 d D U P A 1
H21A H -0.099894 0.448066 0.589600 0.079 Uiso 0.385(14) 1 calc GR . P A 1
H21B H -0.118098 0.305115 0.542613 0.079 Uiso 0.385(14) 1 calc GR . P A 1
H21C H -0.080919 0.527445 0.542231 0.079 Uiso 0.385(14) 1 calc GR . P A 1
C22 C -0.0243(6) 0.170(3) 0.5246(5) 0.093(4) Uani 0.385(14) 1 d D U P A 1
H22A H -0.005157 0.285752 0.509478 0.140 Uiso 0.385(14) 1 calc GR . P A 1
H22B H -0.060493 0.132799 0.504598 0.140 Uiso 0.385(14) 1 calc GR . P A 1
H22C H -0.000673 0.034881 0.529552 0.140 Uiso 0.385(14) 1 calc GR . P A 1
C20A C -0.0294(5) 0.0184(13) 0.5875(4) 0.072(2) Uani 0.615(14) 1 d D U P A 2
H20F H -0.027355 0.006994 0.621440 0.108 Uiso 0.615(14) 1 calc GR . P A 2
H20D H 0.005028 -0.044204 0.579240 0.108 Uiso 0.615(14) 1 calc GR . P A 2
H20E H -0.062205 -0.065741 0.571357 0.108 Uiso 0.615(14) 1 calc GR . P A 2
C21A C -0.0908(3) 0.3586(14) 0.5859(5) 0.091(3) Uani 0.615(14) 1 d D U P A 2
H21D H -0.094642 0.307484 0.617247 0.136 Uiso 0.615(14) 1 calc GR . P A 2
H21E H -0.123331 0.307352 0.563007 0.136 Uiso 0.615(14) 1 calc GR . P A 2
H21F H -0.089073 0.523012 0.585532 0.136 Uiso 0.615(14) 1 calc GR . P A 2
C22A C -0.0385(4) 0.295(2) 0.5215(3) 0.097(3) Uani 0.615(14) 1 d D U P A 2
H22D H -0.044140 0.454991 0.514263 0.145 Uiso 0.615(14) 1 calc GR . P A 2
H22E H -0.070310 0.209066 0.504182 0.145 Uiso 0.615(14) 1 calc GR . P A 2
H22F H -0.003423 0.244315 0.512406 0.145 Uiso 0.615(14) 1 calc GR . P A 2
O5 O 0.45576(16) 0.3607(5) 0.75271(12) 0.1076(12) Uani 1 1 d D . . . .
C39 C 0.4782(2) 0.2388(7) 0.71830(17) 0.0984(15) Uani 1 1 d D U . . .
H39A H 0.514949 0.170109 0.731931 0.118 Uiso 0.533(10) 1 calc R . P B 1
H39B H 0.451898 0.119237 0.704282 0.118 Uiso 0.533(10) 1 calc R . P B 1
H39C H 0.448058 0.198611 0.691590 0.118 Uiso 0.467(10) 1 calc R . P B 2
H39D H 0.496979 0.099600 0.731767 0.118 Uiso 0.467(10) 1 calc R . P B 2
C42 C 0.4632(2) 0.5877(8) 0.7453(2) 0.113(2) Uani 1 1 d D . . . .
H42A H 0.470686 0.669121 0.775515 0.136 Uiso 0.533(10) 1 calc R . P B 1
H42B H 0.428904 0.651828 0.725682 0.136 Uiso 0.533(10) 1 calc R . P B 1
H42C H 0.427954 0.671045 0.746504 0.136 Uiso 0.467(10) 1 calc R . P B 2
H42D H 0.493611 0.648802 0.769656 0.136 Uiso 0.467(10) 1 calc R . P B 2
C40 C 0.4845(7) 0.4005(16) 0.6853(4) 0.109(3) Uani 0.533(10) 1 d D U P B 1
H40A H 0.448064 0.441641 0.665412 0.131 Uiso 0.533(10) 1 calc R . P B 1
H40B H 0.511518 0.353081 0.665312 0.131 Uiso 0.533(10) 1 calc R . P B 1
C41 C 0.5104(5) 0.6076(16) 0.7220(4) 0.095(3) Uani 0.533(10) 1 d D U P B 1
H41A H 0.546988 0.570653 0.742181 0.114 Uiso 0.533(10) 1 calc R . P B 1
H41B H 0.512365 0.754202 0.706298 0.114 Uiso 0.533(10) 1 calc R . P B 1
C40A C 0.5195(5) 0.3940(14) 0.7033(5) 0.091(2) Uani 0.467(10) 1 d D U P B 2
H40D H 0.528217 0.356079 0.672192 0.109 Uiso 0.467(10) 1 calc R . P B 2
H40C H 0.554692 0.410007 0.726711 0.109 Uiso 0.467(10) 1 calc R . P B 2
C41A C 0.4773(7) 0.609(2) 0.7019(5) 0.118(3) Uani 0.467(10) 1 d D U P B 2
H41D H 0.496863 0.752148 0.698546 0.141 Uiso 0.467(10) 1 calc R . P B 2
H41C H 0.443897 0.594927 0.676502 0.141 Uiso 0.467(10) 1 calc R . P B 2
O6 O 0.2233(4) 0.1897(16) 0.3173(3) 0.139(3) Uani 0.5 1 d . . P . .
C43 C 0.1641(7) 0.219(3) 0.3010(7) 0.191(8) Uani 0.5 1 d . . P . .
H43A H 0.142866 0.178057 0.325840 0.230 Uiso 0.5 1 calc R . P . .
H43B H 0.151011 0.122533 0.273359 0.230 Uiso 0.5 1 calc R . P . .
C44 C 0.1552(5) 0.461(3) 0.2882(5) 0.146(5) Uani 0.5 1 d . . P . .
H44A H 0.160496 0.492479 0.255889 0.175 Uiso 0.5 1 calc R . P . .
H44B H 0.117921 0.516360 0.292787 0.175 Uiso 0.5 1 calc R . P . .
C45 C 0.2012(7) 0.547(3) 0.3233(5) 0.196(9) Uani 0.5 1 d . . P . .
H45A H 0.215096 0.690527 0.312633 0.236 Uiso 0.5 1 calc R . P . .
H45B H 0.188057 0.573409 0.353135 0.236 Uiso 0.5 1 calc R . P . .
C46 C 0.2423(5) 0.394(2) 0.3293(5) 0.123(4) Uani 0.5 1 d . . P . .
H46A H 0.270747 0.436388 0.310295 0.147 Uiso 0.5 1 calc R . P . .
H46B H 0.261151 0.393325 0.362614 0.147 Uiso 0.5 1 calc R . P . .

loop_
_atom_site_aniso_label
_atom_site_aniso_U_11
_atom_site_aniso_U_22
_atom_site_aniso_U_33
_atom_site_aniso_U_23
_atom_site_aniso_U_13
_atom_site_aniso_U_12
O1 0.0707(17) 0.116(2) 0.145(3) 0.010(2) 0.0700(18) -0.0316(16)
O2 0.0421(11) 0.0524(12) 0.0840(15) -0.0148(11) 0.0087(10) -0.0104(9)
O3 0.0294(8) 0.0268(8) 0.0669(11) 0.0139(8) 0.0085(7) 0.0011(6)
O4 0.0267(8) 0.0416(9) 0.0495(9) 0.0183(8) 0.0140(7) 0.0007(7)
N1 0.0337(11) 0.0722(17) 0.0580(14) 0.0112(12) 0.0234(10) -0.0037(11)
N2 0.0256(10) 0.0490(14) 0.0845(18) 0.0122(13) 0.0092(10) -0.0069(9)
N3 0.0215(8) 0.0254(9) 0.0342(9) 0.0062(7) 0.0066(7) -0.0003(7)
N4 0.0239(8) 0.0296(9) 0.0395(10) 0.0133(8) 0.0090(7) 0.0013(7)
C1 0.0345(13) 0.0599(19) 0.092(2) 0.0215(17) 0.0230(14) -0.0057(13)
C2 0.0247(11) 0.0441(15) 0.0648(17) 0.0089(13) 0.0023(11) -0.0047(10)
C3 0.0242(10) 0.0421(13) 0.0435(12) 0.0061(10) 0.0052(9) -0.0035(9)
C4 0.0232(10) 0.0523(15) 0.0408(12) 0.0116(11) 0.0106(9) 0.0009(10)
C5 0.0373(12) 0.0514(15) 0.0383(12) -0.0013(11) 0.0152(10) 0.0053(11)
C6 0.0315(11) 0.0389(13) 0.0387(12) -0.0029(10) 0.0084(9) -0.0026(9)
C7 0.0215(9) 0.0327(11) 0.0357(11) 0.0027(9) 0.0076(8) 0.0005(8)
C8 0.0257(10) 0.0379(12) 0.0382(11) -0.0032(9) 0.0080(8) -0.0026(9)
C9 0.0242(10) 0.0282(11) 0.0380(11) 0.0018(9) 0.0096(8) -0.0010(8)
C10 0.0251(10) 0.0283(11) 0.0385(11) 0.0057(9) 0.0086(8) -0.0019(8)
C11 0.0235(9) 0.0302(11) 0.0338(10) 0.0030(9) 0.0050(8) -0.0042(8)
C12 0.0235(10) 0.0319(11) 0.0443(12) 0.0074(9) 0.0078(9) 0.0003(8)
C13 0.0270(10) 0.0289(11) 0.0423(12) 0.0100(9) 0.0069(9) 0.0002(8)
C14 0.0221(9) 0.0267(10) 0.0324(10) 0.0043(8) 0.0063(8) -0.0035(8)
C15 0.0222(9) 0.0243(10) 0.0322(10) 0.0012(8) 0.0044(7) -0.0019(8)
C16 0.0253(10) 0.0256(10) 0.0341(10) 0.0062(8) 0.0054(8) -0.0029(8)
C17 0.0257(10) 0.0258(10) 0.0358(11) 0.0053(8) 0.0067(8) -0.0010(8)
C18 0.0245(10) 0.0272(10) 0.0359(11) 0.0054(9) 0.0074(8) -0.0006(8)
C19 0.0284(13) 0.0473(16) 0.121(3) 0.0129(17) 0.0000(15) -0.0103(12)
C23 0.0197(9) 0.0333(11) 0.0383(11) 0.0029(9) 0.0068(8) -0.0047(8)
C24 0.0307(11) 0.0379(13) 0.0505(14) 0.0032(11) 0.0017(10) 0.0021(10)
C25 0.0401(14) 0.0540(16) 0.0567(16) 0.0177(12) -0.0073(11) -0.0022(11)
C26 0.0378(13) 0.085(2) 0.0399(13) 0.0133(13) 0.0058(10) -0.0157(13)
C27 0.0386(13) 0.078(2) 0.0451(14) -0.0036(14) 0.0192(11) -0.0022(14)
C28 0.0294(11) 0.0490(15) 0.0472(13) 0.0036(11) 0.0143(10) 0.0053(10)
C29 0.0220(10) 0.0350(12) 0.0396(12) 0.0067(9) 0.0083(8) -0.0018(8)
C30 0.0386(12) 0.0361(13) 0.0402(12) 0.0043(10) 0.0090(10) -0.0041(10)
C31 0.0484(14) 0.0481(15) 0.0423(13) -0.0018(11) 0.0072(11) 0.0031(12)
C32 0.0475(14) 0.0584(17) 0.0385(13) 0.0126(12) 0.0105(11) 0.0082(13)
C33 0.0369(13) 0.0493(15) 0.0533(15) 0.0219(13) 0.0099(11) -0.0002(11)
C34 0.0309(11) 0.0381(13) 0.0486(13) 0.0099(11) 0.0058(10) -0.0051(10)
C35 0.0218(9) 0.0304(11) 0.0369(11) 0.0026(9) 0.0049(8) 0.0007(8)
C36 0.0317(11) 0.0374(13) 0.0471(13) -0.0029(10) 0.0104(10) 0.0035(10)
C37 0.0290(11) 0.0361(13) 0.0518(14) -0.0018(11) 0.0044(10) -0.0057(9)
C38 0.0335(12) 0.0448(14) 0.0411(13) 0.0112(11) 0.0027(9) 0.0014(10)
C20 0.079(10) 0.058(8) 0.155(11) 0.037(8) -0.030(9) -0.005(7)
C21 0.031(4) 0.053(5) 0.072(6) 0.015(4) 0.006(4) -0.002(3)
C22 0.051(6) 0.084(8) 0.139(8) -0.041(7) 0.002(6) -0.021(6)
C20A 0.055(4) 0.039(3) 0.118(6) -0.001(3) 0.002(4) -0.005(3)
C21A 0.027(2) 0.055(4) 0.181(9) -0.002(5) -0.003(4) -0.006(2)
C22A 0.055(4) 0.098(6) 0.114(5) 0.041(5) -0.042(3) -0.033(4)
O5 0.161(3) 0.0766(19) 0.112(2) -0.0059(17) 0.097(2) -0.018(2)
C39 0.141(4) 0.072(2) 0.106(3) -0.018(2) 0.083(3) -0.015(3)
C42 0.149(4) 0.073(3) 0.151(5) -0.017(3) 0.113(4) -0.017(3)
C40 0.155(6) 0.074(4) 0.114(5) -0.010(4) 0.066(5) -0.007(5)
C41 0.115(6) 0.064(4) 0.127(6) -0.010(4) 0.078(5) -0.019(4)
C40A 0.115(5) 0.065(4) 0.116(5) -0.008(4) 0.085(4) 0.006(4)
C41A 0.162(7) 0.081(5) 0.121(6) 0.001(5) 0.053(6) -0.004(6)
O6 0.151(8) 0.116(7) 0.137(7) 0.011(5) -0.006(6) 0.015(6)
C43 0.152(14) 0.195(18) 0.197(17) 0.074(14) -0.045(12) -0.041(13)
C44 0.090(7) 0.217(17) 0.119(9) 0.019(10) -0.013(6) 0.047(9)
C45 0.205(16) 0.216(18) 0.135(11) -0.083(12) -0.052(11) 0.108(14)
C46 0.103(8) 0.091(8) 0.156(11) 0.002(7) -0.026(7) 0.000(6)

loop_
_atom_type_symbol
_atom_type_description
_atom_type_scat_dispersion_real
_atom_type_scat_dispersion_imag
_atom_type_scat_source
C C 0.0033 0.0016 'International Tables Vol C Tables 4.2.6.8 and 6.1.1.4'
H H 0.0000 0.0000 'International Tables Vol C Tables 4.2.6.8 and 6.1.1.4'
N N 0.0061 0.0033 'International Tables Vol C Tables 4.2.6.8 and 6.1.1.4'
O O 0.0106 0.0060 'International Tables Vol C Tables 4.2.6.8 and 6.1.1.4'

loop_
_geom_angle_atom_site_label_1
_geom_angle_atom_site_label_2
_geom_angle_atom_site_label_3
_geom_angle
_geom_angle_site_symmetry_1
_geom_angle_site_symmetry_3
_geom_angle_publ_flag
C1 N1 H1 117.8 . . ?
C1 N1 C4 124.4(3) . . ?
C4 N1 H1 117.8 . . ?
C1 N2 C2 120.2(2) . . ?
C1 N2 C19 118.1(2) . . ?
C2 N2 C19 121.0(3) . . ?
C17 N3 C35 120.98(16) . . ?
C18 N3 C17 119.50(17) . . ?
C18 N3 C35 118.84(16) . . ?
C14 N4 H4 117.8 . . ?
C18 N4 H4 117.8 . . ?
C18 N4 C14 124.44(18) . . ?
O1 C1 N1 119.4(4) . . ?
O1 C1 N2 123.4(3) . . ?
N1 C1 N2 117.3(2) . . ?
O2 C2 N2 122.7(3) . . ?
O2 C2 C3 122.0(2) . . ?
N2 C2 C3 115.3(3) . . ?
C4 C3 C2 119.3(2) . . ?
C4 C3 C8 119.9(2) . . ?
C8 C3 C2 120.8(2) . . ?
N1 C4 C5 121.3(2) . . ?
C3 C4 N1 118.4(2) . . ?
C3 C4 C5 120.3(2) . . ?
C4 C5 H5 120.2 . . ?
C6 C5 C4 119.5(2) . . ?
C6 C5 H5 120.2 . . ?
C5 C6 H6 119.3 . . ?
C5 C6 C7 121.4(2) . . ?
C7 C6 H6 119.3 . . ?
C6 C7 C9 120.6(2) . . ?
C8 C7 C6 118.18(19) . . ?
C8 C7 C9 121.2(2) . . ?
C3 C8 H8 119.7 . . ?
C7 C8 C3 120.6(2) . . ?
C7 C8 H8 119.7 . . ?
C7 C9 C23 116.18(18) . . ?
C10 C9 C7 122.9(2) . . ?
C10 C9 C23 120.92(18) . . ?
C9 C10 C11 121.87(19) . . ?
C9 C10 C29 123.63(18) . . ?
C11 C10 C29 114.35(18) . . ?
C12 C11 C10 120.09(19) . . ?
C16 C11 C10 121.40(19) . . ?
C16 C11 C12 118.36(19) . . ?
C11 C12 H12 119.1 . . ?
C13 C12 C11 121.8(2) . . ?
C13 C12 H12 119.1 . . ?
C12 C13 H13 120.6 . . ?
C12 C13 C14 118.9(2) . . ?
C14 C13 H13 120.6 . . ?
N4 C14 C13 121.00(19) . . ?
N4 C14 C15 118.17(18) . . ?
C15 C14 C13 120.77(18) . . ?
C14 C15 C16 119.66(18) . . ?
C14 C15 C17 119.28(18) . . ?
C16 C15 C17 121.06(18) . . ?
C11 C16 C15 120.57(19) . . ?
C11 C16 H16 119.7 . . ?
C15 C16 H16 119.7 . . ?
O3 C17 N3 122.31(19) . . ?
O3 C17 C15 122.66(19) . . ?
N3 C17 C15 115.00(17) . . ?
O4 C18 N3 122.49(19) . . ?
O4 C18 N4 120.45(19) . . ?
N4 C18 N3 117.05(17) . . ?
N2 C19 C22 112.9(5) . . ?
N2 C19 C21A 107.3(4) . . ?
C20 C19 N2 105.1(9) . . ?
C20 C19 C21 116.2(10) . . ?
C20 C19 C22 106.9(11) . . ?
C21 C19 N2 111.8(5) . . ?
C21 C19 C22 104.1(8) . . ?
C20A C19 N2 111.0(5) . . ?
C20A C19 C21A 109.4(6) . . ?
C20A C19 C22A 113.7(6) . . ?
C22A C19 N2 108.4(4) . . ?
C22A C19 C21A 106.8(6) . . ?
C24 C23 C9 121.0(2) . . ?
C28 C23 C9 120.7(2) . . ?
C28 C23 C24 118.3(2) . . ?
C23 C24 H24 120.0 . . ?
C25 C24 C23 120.0(2) . . ?
C25 C24 H24 120.0 . . ?
C24 C25 H25 119.6 . . ?
C26 C25 C24 120.7(3) . . ?
C26 C25 H25 119.6 . . ?
C25 C26 H26 120.3 . . ?
C27 C26 C25 119.4(2) . . ?
C27 C26 H26 120.3 . . ?
C26 C27 H27 119.8 . . ?
C26 C27 C28 120.4(3) . . ?
C28 C27 H27 119.8 . . ?
C23 C28 C27 121.0(2) . . ?
C23 C28 H28 119.5 . . ?
C27 C28 H28 119.5 . . ?
C30 C29 C10 119.2(2) . . ?
C30 C29 C34 118.2(2) . . ?
C34 C29 C10 122.6(2) . . ?
C29 C30 H30 119.4 . . ?
C31 C30 C29 121.1(2) . . ?
C31 C30 H30 119.4 . . ?
C30 C31 H31 120.1 . . ?
C32 C31 C30 119.8(3) . . ?
C32 C31 H31 120.1 . . ?
C31 C32 H32 119.9 . . ?
C31 C32 C33 120.2(2) . . ?
C33 C32 H32 119.9 . . ?
C32 C33 H33 120.0 . . ?
C32 C33 C34 120.1(2) . . ?
C34 C33 H33 120.0 . . ?
C29 C34 H34 119.7 . . ?
C33 C34 C29 120.5(2) . . ?
C33 C34 H34 119.7 . . ?
N3 C35 C37 109.12(18) . . ?
N3 C35 C38 110.21(17) . . ?
C36 C35 N3 109.78(18) . . ?
C36 C35 C37 111.30(18) . . ?
C36 C35 C38 110.57(19) . . ?
C37 C35 C38 105.79(19) . . ?
C35 C36 H36A 109.5 . . ?
C35 C36 H36B 109.5 . . ?
C35 C36 H36C 109.5 . . ?
H36A C36 H36B 109.5 . . ?
H36A C36 H36C 109.5 . . ?
H36B C36 H36C 109.5 . . ?
C35 C37 H37A 109.5 . . ?
C35 C37 H37B 109.5 . . ?
C35 C37 H37C 109.5 . . ?
H37A C37 H37B 109.5 . . ?
H37A C37 H37C 109.5 . . ?
H37B C37 H37C 109.5 . . ?
C35 C38 H38A 109.5 . . ?
C35 C38 H38B 109.5 . . ?
C35 C38 H38C 109.5 . . ?
H38A C38 H38B 109.5 . . ?
H38A C38 H38C 109.5 . . ?
H38B C38 H38C 109.5 . . ?
C19 C20 H20A 109.5 . . ?
C19 C20 H20C 109.5 . . ?
C19 C20 H20B 109.5 . . ?
H20A C20 H20C 109.5 . . ?
H20A C20 H20B 109.5 . . ?
H20C C20 H20B 109.5 . . ?
C19 C21 H21A 109.5 . . ?
C19 C21 H21B 109.5 . . ?
C19 C21 H21C 109.5 . . ?
H21A C21 H21B 109.5 . . ?
H21A C21 H21C 109.5 . . ?
H21B C21 H21C 109.5 . . ?
C19 C22 H22A 109.5 . . ?
C19 C22 H22B 109.5 . . ?
C19 C22 H22C 109.5 . . ?
H22A C22 H22B 109.5 . . ?
H22A C22 H22C 109.5 . . ?
H22B C22 H22C 109.5 . . ?
C19 C20A H20F 109.5 . . ?
C19 C20A H20D 109.5 . . ?
C19 C20A H20E 109.5 . . ?
H20F C20A H20D 109.5 . . ?
H20F C20A H20E 109.5 . . ?
H20D C20A H20E 109.5 . . ?
C19 C21A H21D 109.5 . . ?
C19 C21A H21E 109.5 . . ?
C19 C21A H21F 109.5 . . ?
H21D C21A H21E 109.5 . . ?
H21D C21A H21F 109.5 . . ?
H21E C21A H21F 109.5 . . ?
C19 C22A H22D 109.5 . . ?
C19 C22A H22E 109.5 . . ?
C19 C22A H22F 109.5 . . ?
H22D C22A H22E 109.5 . . ?
H22D C22A H22F 109.5 . . ?
H22E C22A H22F 109.5 . . ?
C42 O5 C39 108.2(3) . . ?
O5 C39 H39A 111.0 . . ?
O5 C39 H39B 111.0 . . ?
O5 C39 H39C 110.8 . . ?
O5 C39 H39D 110.8 . . ?
O5 C39 C40A 104.7(5) . . ?
H39A C39 H39B 109.0 . . ?
H39C C39 H39D 108.9 . . ?
C40 C39 O5 103.7(6) . . ?
C40 C39 H39A 111.0 . . ?
C40 C39 H39B 111.0 . . ?
C40A C39 H39C 110.8 . . ?
C40A C39 H39D 110.8 . . ?
O5 C42 H42A 110.3 . . ?
O5 C42 H42B 110.3 . . ?
O5 C42 H42C 110.3 . . ?
O5 C42 H42D 110.3 . . ?
O5 C42 C41 106.9(5) . . ?
H42A C42 H42B 108.6 . . ?
H42C C42 H42D 108.6 . . ?
C41 C42 H42A 110.3 . . ?
C41 C42 H42B 110.3 . . ?
C41A C42 O5 107.0(7) . . ?
C41A C42 H42C 110.3 . . ?
C41A C42 H42D 110.3 . . ?
C39 C40 H40A 112.1 . . ?
C39 C40 H40B 112.1 . . ?
C39 C40 C41 98.4(8) . . ?
H40A C40 H40B 109.7 . . ?
C41 C40 H40A 112.1 . . ?
C41 C40 H40B 112.1 . . ?
C42 C41 C40 90.3(7) . . ?
C42 C41 H41A 113.6 . . ?
C42 C41 H41B 113.6 . . ?
C40 C41 H41A 113.6 . . ?
C40 C41 H41B 113.6 . . ?
H41A C41 H41B 110.9 . . ?
C39 C40A H40D 113.2 . . ?
C39 C40A H40C 113.2 . . ?
C39 C40A C41A 92.6(8) . . ?
H40D C40A H40C 110.5 . . ?
C41A C40A H40D 113.2 . . ?
C41A C40A H40C 113.2 . . ?
C42 C41A C40A 99.6(8) . . ?
C42 C41A H41D 111.9 . . ?
C42 C41A H41C 111.9 . . ?
C40A C41A H41D 111.9 . . ?
C40A C41A H41C 111.9 . . ?
H41D C41A H41C 109.6 . . ?
C46 O6 C43 104.6(11) . . ?
O6 C43 H43A 110.4 . . ?
O6 C43 H43B 110.4 . . ?
O6 C43 C44 106.8(12) . . ?
H43A C43 H43B 108.6 . . ?
C44 C43 H43A 110.4 . . ?
C44 C43 H43B 110.4 . . ?
C43 C44 H44A 112.5 . . ?
C43 C44 H44B 112.5 . . ?
H44A C44 H44B 110.0 . . ?
C45 C44 C43 96.3(12) . . ?
C45 C44 H44A 112.5 . . ?
C45 C44 H44B 112.5 . . ?
C44 C45 H45A 110.2 . . ?
C44 C45 H45B 110.2 . . ?
H45A C45 H45B 108.5 . . ?
C46 C45 C44 107.7(13) . . ?
C46 C45 H45A 110.2 . . ?
C46 C45 H45B 110.2 . . ?
O6 C46 C45 112.3(12) . . ?
O6 C46 H46A 109.1 . . ?
O6 C46 H46B 109.1 . . ?
C45 C46 H46A 109.1 . . ?
C45 C46 H46B 109.1 . . ?
H46A C46 H46B 107.9 . . ?

loop_
_geom_bond_atom_site_label_1
_geom_bond_atom_site_label_2
_geom_bond_distance
_geom_bond_site_symmetry_2
_geom_bond_publ_flag
O1 C1 1.226(3) . ?
O2 C2 1.209(3) . ?
O3 C17 1.210(3) . ?
O4 C18 1.235(2) . ?
N1 H1 0.8800 . ?
N1 C1 1.353(4) . ?
N1 C4 1.380(3) . ?
N2 C1 1.391(4) . ?
N2 C2 1.408(3) . ?
N2 C19 1.529(4) . ?
N3 C17 1.416(3) . ?
N3 C18 1.402(3) . ?
N3 C35 1.526(3) . ?
N4 H4 0.8800 . ?
N4 C14 1.380(2) . ?
N4 C18 1.350(3) . ?
C2 C3 1.483(4) . ?
C3 C4 1.375(4) . ?
C3 C8 1.393(3) . ?
C4 C5 1.393(4) . ?
C5 H5 0.9500 . ?
C5 C6 1.372(3) . ?
C6 H6 0.9500 . ?
C6 C7 1.401(3) . ?
C7 C8 1.393(3) . ?
C7 C9 1.493(3) . ?
C8 H8 0.9500 . ?
C9 C10 1.352(3) . ?
C9 C23 1.493(3) . ?
C10 C11 1.493(3) . ?
C10 C29 1.493(3) . ?
C11 C12 1.407(3) . ?
C11 C16 1.392(3) . ?
C12 H12 0.9500 . ?
C12 C13 1.380(3) . ?
C13 H13 0.9500 . ?
C13 C14 1.394(3) . ?
C14 C15 1.390(3) . ?
C15 C16 1.397(3) . ?
C15 C17 1.473(3) . ?
C16 H16 0.9500 . ?
C19 C20 1.502(13) . ?
C19 C21 1.509(9) . ?
C19 C22 1.572(12) . ?
C19 C20A 1.492(8) . ?
C19 C21A 1.577(8) . ?
C19 C22A 1.503(9) . ?
C23 C24 1.392(3) . ?
C23 C28 1.385(3) . ?
C24 H24 0.9500 . ?
C24 C25 1.390(4) . ?
C25 H25 0.9500 . ?
C25 C26 1.379(4) . ?
C26 H26 0.9500 . ?
C26 C27 1.365(4) . ?
C27 H27 0.9500 . ?
C27 C28 1.386(4) . ?
C28 H28 0.9500 . ?
C29 C30 1.390(3) . ?
C29 C34 1.396(3) . ?
C30 H30 0.9500 . ?
C30 C31 1.387(3) . ?
C31 H31 0.9500 . ?
C31 C32 1.376(4) . ?
C32 H32 0.9500 . ?
C32 C33 1.379(4) . ?
C33 H33 0.9500 . ?
C33 C34 1.391(4) . ?
C34 H34 0.9500 . ?
C35 C36 1.523(3) . ?
C35 C37 1.532(3) . ?
C35 C38 1.536(3) . ?
C36 H36A 0.9800 . ?
C36 H36B 0.9800 . ?
C36 H36C 0.9800 . ?
C37 H37A 0.9800 . ?
C37 H37B 0.9800 . ?
C37 H37C 0.9800 . ?
C38 H38A 0.9800 . ?
C38 H38B 0.9800 . ?
C38 H38C 0.9800 . ?
C20 H20A 0.9800 . ?
C20 H20C 0.9800 . ?
C20 H20B 0.9800 . ?
C21 H21A 0.9800 . ?
C21 H21B 0.9800 . ?
C21 H21C 0.9800 . ?
C22 H22A 0.9800 . ?
C22 H22B 0.9800 . ?
C22 H22C 0.9800 . ?
C20A H20F 0.9800 . ?
C20A H20D 0.9800 . ?
C20A H20E 0.9800 . ?
C21A H21D 0.9800 . ?
C21A H21E 0.9800 . ?
C21A H21F 0.9800 . ?
C22A H22D 0.9800 . ?
C22A H22E 0.9800 . ?
C22A H22F 0.9800 . ?
O5 C39 1.421(4) . ?
O5 C42 1.386(5) . ?
C39 H39A 0.9900 . ?
C39 H39B 0.9900 . ?
C39 H39C 0.9900 . ?
C39 H39D 0.9900 . ?
C39 C40 1.387(9) . ?
C39 C40A 1.483(9) . ?
C42 H42A 0.9900 . ?
C42 H42B 0.9900 . ?
C42 H42C 0.9900 . ?
C42 H42D 0.9900 . ?
C42 C41 1.434(8) . ?
C42 C41A 1.372(10) . ?
C40 H40A 0.9900 . ?
C40 H40B 0.9900 . ?
C40 C41 1.674(11) . ?
C41 H41A 0.9900 . ?
C41 H41B 0.9900 . ?
C40A H40D 0.9900 . ?
C40A H40C 0.9900 . ?
C40A C41A 1.630(12) . ?
C41A H41D 0.9900 . ?
C41A H41C 0.9900 . ?
O6 C43 1.430(17) . ?
O6 C46 1.324(13) . ?
C43 H43A 0.9900 . ?
C43 H43B 0.9900 . ?
C43 C44 1.49(2) . ?
C44 H44A 0.9900 . ?
C44 H44B 0.9900 . ?
C44 C45 1.454(19) . ?
C45 H45A 0.9900 . ?
C45 H45B 0.9900 . ?
C45 C46 1.333(16) . ?
C46 H46A 0.9900 . ?
C46 H46B 0.9900 . ?
